data_7042386
loop_
_publ_author_name
'P\'erez, Damaris E'
'Smeltz, Jessica L.'
'Sommer, Roger D.'
'Boyle, Paul D.'
'Ison, Elon A.'

_publ_section_title
;
 Cationic rhenium(iii) complexes: synthesis, characterization, and
 reactivity for hydrosilylation of aldehydes.
;
_journal_issue 14
_journal_name_full 'Dalton transactions (Cambridge, England : 2003)'
_journal_page_first 4609
_journal_page_last 4616
_journal_paper_doi 10.1039/c7dt00271h
_journal_volume 46
_journal_year 2017
_chemical_formula_moiety 'C28 H39 N5 O Re, B F4, 0.5(C2 H3 N)'
_chemical_formula_sum 'C29 H40.5 B F4 N5.5 O Re'
_chemical_formula_weight 755.18
_chemical_name_common DEP-03-529-1b
_space_group_crystal_system monoclinic
_space_group_IT_number 14
_space_group_name_Hall '-P 2ybc'
_space_group_name_H-M_alt 'P 1 21/c 1'
_symmetry_space_group_name_Hall '-P 2ybc'
_symmetry_space_group_name_H-M 'P 1 21/c 1'
_atom_sites_solution_hydrogens geom
_audit_update_record
;
2017-01-22 deposited with the CCDC.
2017-03-08 downloaded from the CCDC.
;
_cell_angle_alpha 90
_cell_angle_beta 104.1230(10)
_cell_angle_gamma 90
_cell_formula_units_Z 8
_cell_length_a 22.3852(5)
_cell_length_b 14.7691(3)
_cell_length_c 19.6678(5)
_cell_measurement_reflns_used 1239
_cell_measurement_temperature 100.(2)
_cell_measurement_theta_max 31.0202
_cell_measurement_theta_min 2.0938
_cell_volume 6305.8(3)
_computing_cell_refinement 'APEX3 v2015.5-2 (Bruker AXS)'
_computing_data_collection 'Bruker Instrument Service v2013.12.0.0'
_computing_data_reduction 'SAINT V8.34A (Bruker AXS Inc., 2013)'
_computing_structure_refinement 'SHELXL-2013 (Sheldrick, 2013)'
_diffrn_ambient_temperature 100.(2)
_diffrn_detector_area_resol_mean 8.3333
_diffrn_measured_fraction_theta_full 0.999
_diffrn_measured_fraction_theta_max 0.999
_diffrn_measurement_device_type 'Bruker-Nonius X8 Kappa APEX II'
_diffrn_measurement_method 'phi and omega scans'
_diffrn_radiation_monochromator graphite
_diffrn_radiation_type MoK\a
_diffrn_radiation_wavelength 0.71073
_diffrn_reflns_av_R_equivalents 0.0517
_diffrn_reflns_av_unetI/netI 0.0426
_diffrn_reflns_limit_h_max 31
_diffrn_reflns_limit_h_min -26
_diffrn_reflns_limit_k_max 21
_diffrn_reflns_limit_k_min -21
_diffrn_reflns_limit_l_max 28
_diffrn_reflns_limit_l_min -28
_diffrn_reflns_number 96744
_diffrn_reflns_theta_full 30.52
_diffrn_reflns_theta_max 30.52
_diffrn_reflns_theta_min 1.85
_diffrn_source 'fine-focus sealed tube'
_exptl_absorpt_coefficient_mu 3.909
_exptl_absorpt_correction_T_max 0.85
_exptl_absorpt_correction_T_min 0.47
_exptl_absorpt_correction_type numerical
_exptl_absorpt_process_details 'SADABS V2014/5 (Bruker AXS Inc.)'
_exptl_crystal_colour orange-brown
_exptl_crystal_density_diffrn 1.591
_exptl_crystal_density_method 'not measured'
_exptl_crystal_description rod
_exptl_crystal_F_000 3016
_exptl_crystal_size_max 0.268
_exptl_crystal_size_mid 0.089
_exptl_crystal_size_min 0.043
_refine_diff_density_max 1.713
_refine_diff_density_min -1.037
_refine_ls_extinction_method none
_refine_ls_goodness_of_fit_ref 1.009
_refine_ls_hydrogen_treatment constr
_refine_ls_matrix_type full
_refine_ls_number_parameters 812
_refine_ls_number_reflns 19226
_refine_ls_number_restraints 70
_refine_ls_restrained_S_all 1.013
_refine_ls_R_factor_all 0.0450
_refine_ls_R_factor_gt 0.0270
_refine_ls_shift/su_max 0.003
_refine_ls_shift/su_mean 0.000
_refine_ls_structure_factor_coef Fsqd
_refine_ls_weighting_details
;

w=1/[\s^2^(Fo^2^)+(0.0210P)^2^+2.3269P]
where P=(Fo^2^+2Fc^2^)/3
;
_refine_ls_weighting_scheme calc
_refine_ls_wR_factor_gt 0.0495
_refine_ls_wR_factor_ref 0.0542
_reflns_number_gt 15346
_reflns_number_total 19226
_reflns_threshold_expression 'I > 2\s(I)'
_cod_data_source_file c7dt00271h2.cif
_cod_data_source_block rds502
_cod_depositor_comments 'Adding full bibliography for 7042384--7042386.cif.'
_cod_original_formula_sum 'C29 H40.50 B F4 N5.50 O Re'
_cod_database_code 7042386

loop_
_space_group_symop_operation_xyz
'x, y, z'
'-x, y+1/2, -z+1/2'
'-x, -y, -z'
'x, -y-1/2, z-1/2'

loop_
_atom_site_type_symbol
_atom_site_label
_atom_site_fract_x
_atom_site_fract_y
_atom_site_fract_z
_atom_site_U_iso_or_equiv
_atom_site_adp_type
_atom_site_calc_flag
_atom_site_refinement_flags_adp
_atom_site_refinement_flags_occupancy
_atom_site_refinement_flags_posn
_atom_site_occupancy
_atom_site_disorder_assembly
_atom_site_disorder_group
Re Re1 0.28477(2) 0.30308(2) 0.44508(2) 0.01078(2) Uani d . . . 1.0 . .
O O1 0.21319(9) 0.47352(12) 0.39162(10) 0.0187(4) Uani d . . . 1.0 . .
N N1 0.23586(10) 0.27994(13) 0.51176(11) 0.0135(4) Uani d . . . 1.0 . .
N N2 0.32599(10) 0.16980(14) 0.48699(11) 0.0146(4) Uani d . . . 1.0 . .
N N3 0.25238(9) 0.23050(13) 0.36192(11) 0.0118(4) Uani d . . . 1.0 . .
N N4 0.34786(10) 0.37659(14) 0.52530(12) 0.0161(5) Uani d . . . 1.0 . .
N N5 0.36482(10) 0.32421(14) 0.40477(11) 0.0153(4) Uani d . . . 1.0 . .
C C1 0.24160(13) 0.19013(17) 0.54578(15) 0.0190(6) Uani d . . . 1.0 . .
H H1A 0.2112 0.1478 0.5173 0.023 Uiso calc U . R 1.0 . .
H H1B 0.2331 0.1952 0.5927 0.023 Uiso calc U . R 1.0 . .
C C2 0.30613(13) 0.15422(18) 0.55280(14) 0.0203(6) Uani d . . . 1.0 . .
H H2A 0.3349 0.185 0.5922 0.024 Uiso calc U . R 1.0 . .
H H2B 0.3071 0.0886 0.5632 0.024 Uiso calc U . R 1.0 . .
C C3 0.29757(12) 0.10101(17) 0.43259(14) 0.0176(5) Uani d . . . 1.0 . .
H H3A 0.2584 0.079 0.4414 0.021 Uiso calc U . R 1.0 . .
H H3B 0.3257 0.0486 0.4353 0.021 Uiso calc U . R 1.0 . .
C C4 0.28560(12) 0.14346(16) 0.36042(14) 0.0160(5) Uani d . . . 1.0 . .
H H4A 0.3251 0.1546 0.3476 0.019 Uiso calc U . R 1.0 . .
H H4B 0.2604 0.1022 0.3251 0.019 Uiso calc U . R 1.0 . .
C C5 0.39419(12) 0.16123(18) 0.50237(16) 0.0221(6) Uani d . . . 1.0 . .
H H5A 0.4072 0.1609 0.4583 0.033 Uiso calc U . R 1.0 . .
H H5B 0.407 0.1046 0.5278 0.033 Uiso calc U . R 1.0 . .
H H5C 0.4133 0.2126 0.5312 0.033 Uiso calc U . R 1.0 . .
C C6 0.19501(12) 0.34041(16) 0.53598(13) 0.0140(5) Uani d . . . 1.0 . .
C C7 0.13591(12) 0.35775(17) 0.49397(14) 0.0171(5) Uani d . . . 1.0 . .
C C8 0.09723(12) 0.41604(18) 0.51906(15) 0.0199(6) Uani d . . . 1.0 . .
H H8 0.0574 0.4284 0.4904 0.024 Uiso calc U . R 1.0 . .
C C9 0.11501(13) 0.45662(17) 0.58460(15) 0.0194(6) Uani d . . . 1.0 . .
C C10 0.17328(13) 0.43808(17) 0.62522(14) 0.0187(6) Uani d . . . 1.0 . .
H H10 0.1862 0.4657 0.67 0.022 Uiso calc U . R 1.0 . .
C C11 0.21385(12) 0.38032(16) 0.60280(14) 0.0161(5) Uani d . . . 1.0 . .
C C12 0.11155(14) 0.3127(2) 0.42373(15) 0.0267(7) Uani d . . . 1.0 . .
H H12A 0.1435 0.2736 0.4132 0.04 Uiso calc U . R 1.0 . .
H H12B 0.1 0.3592 0.3873 0.04 Uiso calc U . R 1.0 . .
H H12C 0.0753 0.2762 0.4251 0.04 Uiso calc U . R 1.0 . .
C C13 0.07125(14) 0.5169(2) 0.61132(17) 0.0285(7) Uani d . . . 1.0 . .
H H13A 0.0703 0.577 0.59 0.043 Uiso calc U . R 1.0 . .
H H13B 0.0852 0.5223 0.6624 0.043 Uiso calc U . R 1.0 . .
H H13C 0.0298 0.4904 0.5989 0.043 Uiso calc U . R 1.0 . .
C C14 0.27499(13) 0.36055(18) 0.65295(14) 0.0201(6) Uani d . . . 1.0 . .
H H14A 0.2683 0.3254 0.6927 0.03 Uiso calc U . R 1.0 . .
H H14B 0.2956 0.4176 0.67 0.03 Uiso calc U . R 1.0 . .
H H14C 0.3008 0.3257 0.6288 0.03 Uiso calc U . R 1.0 . .
C C15 0.20501(11) 0.24741(16) 0.29934(13) 0.0120(5) Uani d . . . 1.0 . .
C C16 0.21128(12) 0.31528(16) 0.25146(13) 0.0139(5) Uani d . . . 1.0 . .
C C17 0.16331(12) 0.32961(17) 0.19235(14) 0.0169(5) Uani d . . . 1.0 . .
H H17 0.1669 0.3774 0.1612 0.02 Uiso calc U . R 1.0 . .
C C18 0.11047(12) 0.27665(18) 0.17723(14) 0.0183(5) Uani d . . . 1.0 . .
C C19 0.10599(12) 0.20885(17) 0.22433(14) 0.0176(5) Uani d . . . 1.0 . .
H H19 0.0704 0.1715 0.2146 0.021 Uiso calc U . R 1.0 . .
C C20 0.15144(12) 0.19333(17) 0.28510(14) 0.0154(5) Uani d . . . 1.0 . .
C C21 0.26920(12) 0.36924(17) 0.25795(14) 0.0171(5) Uani d . . . 1.0 . .
H H21A 0.2657 0.4058 0.2156 0.026 Uiso calc U . R 1.0 . .
H H21B 0.3044 0.328 0.2636 0.026 Uiso calc U . R 1.0 . .
H H21C 0.2753 0.4091 0.2989 0.026 Uiso calc U . R 1.0 . .
C C22 0.06104(14) 0.2915(2) 0.11064(15) 0.0259(6) Uani d . . . 1.0 . .
H H22A 0.0647 0.2455 0.076 0.039 Uiso calc U . R 1.0 . .
H H22B 0.0659 0.3518 0.0919 0.039 Uiso calc U . R 1.0 . .
H H22C 0.0204 0.287 0.1208 0.039 Uiso calc U . R 1.0 . .
C C23 0.14192(12) 0.11858(17) 0.33388(15) 0.0200(6) Uani d . . . 1.0 . .
H H23A 0.0979 0.1125 0.3315 0.03 Uiso calc U . R 1.0 . .
H H23B 0.1641 0.1334 0.382 0.03 Uiso calc U . R 1.0 . .
H H23C 0.1576 0.0614 0.3198 0.03 Uiso calc U . R 1.0 . .
C C24 0.24206(12) 0.40880(16) 0.41174(13) 0.0136(5) Uani d . . . 1.0 . .
C C25 0.38466(12) 0.41042(17) 0.56764(15) 0.0181(5) Uani d . . . 1.0 . .
C C26 0.43039(13) 0.4524(2) 0.62402(15) 0.0252(6) Uani d . . . 1.0 . .
H H26A 0.4246 0.4314 0.6692 0.038 Uiso calc U . R 1.0 . .
H H26B 0.4257 0.5183 0.621 0.038 Uiso calc U . R 1.0 . .
H H26C 0.4717 0.4358 0.6198 0.038 Uiso calc U . R 1.0 . .
C C27 0.41128(12) 0.33091(17) 0.39092(14) 0.0163(5) Uani d . . . 1.0 . .
C C28 0.47120(12) 0.3360(2) 0.37465(15) 0.0228(6) Uani d . . . 1.0 . .
H H28A 0.5018 0.3583 0.4157 0.034 Uiso calc U . R 1.0 . .
H H28B 0.4689 0.3775 0.3352 0.034 Uiso calc U . R 1.0 . .
H H28C 0.4832 0.2757 0.362 0.034 Uiso calc U . R 1.0 . .
Re Re2 0.25015(2) 0.82822(2) 0.55452(2) 0.01163(3) Uani d . . . 1.0 . .
O O2 0.17444(9) 0.99150(12) 0.49104(10) 0.0207(4) Uani d . . . 1.0 . .
N N6 0.19850(10) 0.80079(14) 0.61762(11) 0.0144(4) Uani d . . . 1.0 . .
N N7 0.29571(10) 0.69904(14) 0.60099(12) 0.0171(5) Uani d . . . 1.0 . .
N N8 0.22383(10) 0.75066(13) 0.47305(11) 0.0137(4) Uani d . . . 1.0 . .
N N9 0.30772(10) 0.90912(14) 0.63619(12) 0.0164(5) Uani d . . . 1.0 . .
N N10 0.33156(10) 0.85702(14) 0.51726(11) 0.0159(4) Uani d . . . 1.0 . .
C C29 0.20653(13) 0.71156(17) 0.65225(14) 0.0194(6) Uani d . . . 1.0 . .
H H29A 0.1799 0.6664 0.6222 0.023 Uiso calc U . R 1.0 . .
H H29B 0.1944 0.715 0.6973 0.023 Uiso calc U . R 1.0 . .
C C30 0.27334(14) 0.68291(18) 0.66522(15) 0.0218(6) Uani d . . . 1.0 . .
H H30A 0.2986 0.718 0.7048 0.026 Uiso calc U . R 1.0 . .
H H30B 0.2773 0.6179 0.6777 0.026 Uiso calc U . R 1.0 . .
C C31 0.27278(13) 0.62623(16) 0.54742(14) 0.0181(6) Uani d . . . 1.0 . .
H H31A 0.2343 0.5996 0.5549 0.022 Uiso calc U . R 1.0 . .
H H31B 0.3039 0.5775 0.5523 0.022 Uiso calc U . R 1.0 . .
C C32 0.26087(12) 0.66693(16) 0.47487(14) 0.0167(5) Uani d . . . 1.0 . .
H H32A 0.3004 0.6814 0.4633 0.02 Uiso calc U . R 1.0 . .
H H32B 0.2383 0.6231 0.4398 0.02 Uiso calc U . R 1.0 . .
C C33 0.36412(13) 0.69906(18) 0.62003(16) 0.0234(6) Uani d . . . 1.0 . .
H H33A 0.3792 0.6964 0.5773 0.035 Uiso calc U . R 1.0 . .
H H33B 0.3792 0.6463 0.6494 0.035 Uiso calc U . R 1.0 . .
H H33C 0.3791 0.7545 0.646 0.035 Uiso calc U . R 1.0 . .
C C34 0.15402(12) 0.85751(16) 0.63949(14) 0.0150(5) Uani d . . . 1.0 . .
C C35 0.09670(12) 0.87666(17) 0.59395(15) 0.0177(5) Uani d . . . 1.0 . .
C C36 0.05521(13) 0.93173(18) 0.61744(15) 0.0215(6) Uani d . . . 1.0 . .
H H36 0.0167 0.9456 0.5863 0.026 Uiso calc U . R 1.0 . .
C C37 0.06854(14) 0.96672(18) 0.68486(16) 0.0239(6) Uani d . . . 1.0 . .
C C38 0.12527(14) 0.94709(17) 0.72887(15) 0.0215(6) Uani d . . . 1.0 . .
H H38 0.1352 0.9717 0.7749 0.026 Uiso calc U . R 1.0 . .
C C39 0.16846(13) 0.89238(17) 0.70814(14) 0.0180(6) Uani d . . . 1.0 . .
C C40 0.07588(13) 0.83581(19) 0.52159(15) 0.0218(6) Uani d . . . 1.0 . .
H H40A 0.1118 0.8132 0.5066 0.033 Uiso calc U . R 1.0 . .
H H40B 0.0549 0.8821 0.4886 0.033 Uiso calc U . R 1.0 . .
H H40C 0.0474 0.7857 0.5227 0.033 Uiso calc U . R 1.0 . .
C C41 0.02245(15) 1.0241(2) 0.71059(18) 0.0341(8) Uani d . . . 1.0 . .
H H41A -0.0132 1.0364 0.6716 0.051 Uiso calc U . R 1.0 . .
H H41B 0.0418 1.0815 0.7291 0.051 Uiso calc U . R 1.0 . .
H H41C 0.009 0.9917 0.7477 0.051 Uiso calc U . R 1.0 . .
C C42 0.22763(14) 0.87180(18) 0.76129(14) 0.0230(6) Uani d . . . 1.0 . .
H H42A 0.2214 0.8202 0.7901 0.035 Uiso calc U . R 1.0 . .
H H42B 0.2403 0.9248 0.7914 0.035 Uiso calc U . R 1.0 . .
H H42C 0.2598 0.857 0.737 0.035 Uiso calc U . R 1.0 . .
C C43 0.17675(12) 0.76118(16) 0.40942(13) 0.0127(5) Uani d . . . 1.0 . .
C C44 0.18209(12) 0.82461(16) 0.35812(13) 0.0137(5) Uani d . . . 1.0 . .
C C45 0.13460(12) 0.83221(17) 0.29767(14) 0.0153(5) Uani d . . . 1.0 . .
H H45 0.1374 0.8775 0.2643 0.018 Uiso calc U . R 1.0 . .
C C46 0.08315(12) 0.77569(17) 0.28441(14) 0.0156(5) Uani d . . . 1.0 . .
C C47 0.07997(12) 0.71223(16) 0.33514(14) 0.0158(5) Uani d . . . 1.0 . .
H H47 0.0456 0.6725 0.327 0.019 Uiso calc U . R 1.0 . .
C C48 0.12494(12) 0.70412(16) 0.39756(13) 0.0142(5) Uani d . . . 1.0 . .
C C49 0.23966(12) 0.87958(18) 0.36369(15) 0.0196(6) Uani d . . . 1.0 . .
H H49A 0.2443 0.9226 0.4026 0.029 Uiso calc U . R 1.0 . .
H H49B 0.2367 0.9128 0.3198 0.029 Uiso calc U . R 1.0 . .
H H49C 0.2754 0.8392 0.3723 0.029 Uiso calc U . R 1.0 . .
C C50 0.03508(12) 0.78044(18) 0.21635(14) 0.0206(6) Uani d . . . 1.0 . .
H H50A 0.0324 0.8426 0.1984 0.031 Uiso calc U . R 1.0 . .
H H50B -0.0049 0.7622 0.224 0.031 Uiso calc U . R 1.0 . .
H H50C 0.0464 0.7396 0.1822 0.031 Uiso calc U . R 1.0 . .
C C51 0.11728(12) 0.63238(17) 0.44948(14) 0.0187(6) Uani d . . . 1.0 . .
H H51A 0.1392 0.5774 0.4418 0.028 Uiso calc U . R 1.0 . .
H H51B 0.0734 0.6187 0.4431 0.028 Uiso calc U . R 1.0 . .
H H51C 0.1343 0.6545 0.4973 0.028 Uiso calc U . R 1.0 . .
C C52 0.20430(12) 0.92934(16) 0.51560(13) 0.0136(5) Uani d . . . 1.0 . .
C C53 0.34151(12) 0.94623(17) 0.67942(14) 0.0167(5) Uani d . . . 1.0 . .
C C54 0.38466(13) 0.9924(2) 0.73641(16) 0.0261(7) Uani d . . . 1.0 . .
H H54A 0.373 0.9813 0.7806 0.039 Uiso calc U . R 1.0 . .
H H54B 0.3837 1.0576 0.727 0.039 Uiso calc U . R 1.0 . .
H H54C 0.4264 0.9693 0.74 0.039 Uiso calc U . R 1.0 . .
C C55 0.37599(13) 0.86755(18) 0.49972(14) 0.0186(6) Uani d . . . 1.0 . .
C C56 0.43206(13) 0.8804(2) 0.47600(17) 0.0289(7) Uani d . . . 1.0 . .
H H56A 0.4639 0.9072 0.5139 0.043 Uiso calc U . R 1.0 . .
H H56B 0.4237 0.921 0.4353 0.043 Uiso calc U . R 1.0 . .
H H56C 0.4464 0.8218 0.4628 0.043 Uiso calc U . R 1.0 . .
B B1 0.57354(15) 0.3820(2) 0.56462(18) 0.0242(7) Uani d . . . 1.0 . .
F F1 0.51638(8) 0.33748(11) 0.54600(9) 0.0303(4) Uani d . . . 1.0 . .
F F2 0.59178(8) 0.40477(13) 0.50422(9) 0.0338(4) Uani d . . . 1.0 . .
F F3 0.56807(9) 0.45946(14) 0.60201(10) 0.0442(5) Uani d . . . 1.0 . .
F F4 0.61635(9) 0.32377(15) 0.60514(12) 0.0548(6) Uani d . . . 1.0 . .
B B2 0.4894(5) 0.4521(7) 0.8414(4) 0.022(2) Uani d U P D 0.57(4) A 1
F F5 0.4687(5) 0.4933(9) 0.7781(4) 0.044(2) Uani d U P D 0.57(4) A 1
F F6 0.4456(5) 0.4342(8) 0.8763(6) 0.055(2) Uani d U P D 0.57(4) A 1
F F7 0.5327(6) 0.5088(8) 0.8833(5) 0.052(2) Uani d U P D 0.57(4) A 1
F F8 0.5202(6) 0.3724(7) 0.8347(9) 0.054(2) Uani d U P D 0.57(4) A 1
B B2A 0.4791(11) 0.4526(11) 0.8347(10) 0.053(4) Uani d U P D 0.43(4) A 2
F F5A 0.4567(12) 0.5095(13) 0.7804(8) 0.082(5) Uani d U P D 0.43(4) A 2
F F6A 0.4346(10) 0.4230(15) 0.8643(11) 0.101(5) Uani d U P D 0.43(4) A 2
F F7A 0.5218(12) 0.4988(13) 0.8852(9) 0.083(5) Uani d U P D 0.43(4) A 2
F F8A 0.5073(10) 0.3791(10) 0.8110(14) 0.061(4) Uani d U P D 0.43(4) A 2
N N1S 0.58829(15) 0.7231(2) 0.79656(16) 0.0454(8) Uani d . . . 1.0 . .
C C1S 0.53885(18) 0.7248(2) 0.79960(17) 0.0356(8) Uani d . . . 1.0 . .
C C2S 0.47436(17) 0.7259(3) 0.80277(19) 0.0455(9) Uani d . . . 1.0 . .
H H2SA 0.451 0.7666 0.7666 0.068 Uiso calc U . R 1.0 . .
H H2SB 0.4715 0.7471 0.8491 0.068 Uiso calc U . R 1.0 . .
H H2SC 0.4573 0.6646 0.7948 0.068 Uiso calc U . R 1.0 . .

loop_
_atom_site_aniso_label
_atom_site_aniso_U_11
_atom_site_aniso_U_22
_atom_site_aniso_U_33
_atom_site_aniso_U_12
_atom_site_aniso_U_13
_atom_site_aniso_U_23
Re1 0.01207(5) 0.00893(4) 0.01124(5) -0.00084(3) 0.00264(4) 0.00030(3)
O1 0.0236(10) 0.0131(9) 0.0193(10) 0.0049(7) 0.0050(8) 0.0014(7)
N1 0.0154(11) 0.0122(10) 0.0141(11) -0.0026(8) 0.0057(9) 0.0004(8)
N2 0.0142(11) 0.0156(10) 0.0127(11) 0.0011(8) 0.0006(9) 0.0015(8)
N3 0.0143(10) 0.0104(10) 0.0106(10) -0.0008(8) 0.0026(8) -0.0009(8)
N4 0.0178(11) 0.0140(11) 0.0169(12) -0.0011(8) 0.0051(10) -0.0006(8)
N5 0.0170(11) 0.0139(10) 0.0138(11) -0.0004(8) 0.0014(9) -0.0010(8)
C1 0.0274(15) 0.0129(12) 0.0195(14) -0.0014(10) 0.0111(12) 0.0047(10)
C2 0.0288(15) 0.0151(13) 0.0163(14) 0.0028(10) 0.0043(12) 0.0038(10)
C3 0.0206(14) 0.0110(12) 0.0199(14) 0.0017(9) 0.0024(11) -0.0011(10)
C4 0.0185(13) 0.0119(12) 0.0169(13) 0.0024(9) 0.0027(11) -0.0023(10)
C5 0.0181(14) 0.0182(14) 0.0269(16) 0.0058(10) -0.0006(12) 0.0021(11)
C6 0.0183(13) 0.0104(12) 0.0147(13) -0.0033(9) 0.0071(10) 0.0021(9)
C7 0.0198(14) 0.0151(12) 0.0174(14) -0.0035(10) 0.0068(11) -0.0006(10)
C8 0.0154(13) 0.0193(14) 0.0258(16) -0.0002(10) 0.0065(12) 0.0022(11)
C9 0.0244(15) 0.0137(13) 0.0233(15) -0.0006(10) 0.0117(12) 0.0001(10)
C10 0.0233(14) 0.0163(13) 0.0183(14) -0.0039(10) 0.0089(12) -0.0026(10)
C11 0.0222(14) 0.0127(12) 0.0149(13) -0.0034(10) 0.0077(11) 0.0017(10)
C12 0.0203(15) 0.0358(17) 0.0216(16) 0.0003(12) 0.0006(12) -0.0082(12)
C13 0.0294(17) 0.0292(16) 0.0302(18) 0.0039(12) 0.0137(14) -0.0074(13)
C14 0.0267(15) 0.0195(14) 0.0135(13) 0.0003(11) 0.0035(12) 0.0010(10)
C15 0.0109(12) 0.0132(12) 0.0124(12) 0.0006(9) 0.0039(10) -0.0030(9)
C16 0.0145(12) 0.0144(12) 0.0136(13) 0.0021(9) 0.0050(10) -0.0021(9)
C17 0.0203(13) 0.0185(13) 0.0145(13) 0.0053(10) 0.0093(11) 0.0013(10)
C18 0.0167(13) 0.0237(14) 0.0137(13) 0.0084(10) 0.0019(11) -0.0029(10)
C19 0.0123(12) 0.0206(14) 0.0194(14) 0.0002(10) 0.0029(11) -0.0069(11)
C20 0.0149(12) 0.0158(12) 0.0160(13) -0.0001(9) 0.0046(10) -0.0030(10)
C21 0.0201(14) 0.0173(13) 0.0145(13) -0.0013(10) 0.0057(11) 0.0022(10)
C22 0.0244(15) 0.0312(17) 0.0196(15) 0.0044(12) 0.0006(12) -0.0011(12)
C23 0.0187(14) 0.0177(13) 0.0224(15) -0.0056(10) 0.0026(12) -0.0005(11)
C24 0.0171(13) 0.0135(12) 0.0115(12) -0.0059(9) 0.0061(10) -0.0048(9)
C25 0.0191(13) 0.0156(13) 0.0210(15) 0.0013(10) 0.0076(12) 0.0006(10)
C26 0.0206(15) 0.0284(16) 0.0227(16) -0.0007(11) -0.0019(12) -0.0098(12)
C27 0.0171(13) 0.0180(13) 0.0118(13) -0.0011(10) -0.0002(10) -0.0002(10)
C28 0.0134(13) 0.0349(16) 0.0199(15) -0.0019(11) 0.0036(11) -0.0026(12)
Re2 0.01486(5) 0.00980(5) 0.01108(5) -0.00120(3) 0.00483(4) -0.00157(4)
O2 0.0229(10) 0.0135(9) 0.0263(11) 0.0015(7) 0.0071(9) 0.0016(8)
N6 0.0187(11) 0.0117(10) 0.0138(11) -0.0021(8) 0.0060(9) -0.0019(8)
N7 0.0219(12) 0.0125(10) 0.0164(12) 0.0026(8) 0.0039(10) -0.0003(8)
N8 0.0185(11) 0.0110(10) 0.0125(11) 0.0001(8) 0.0054(9) -0.0022(8)
N9 0.0206(12) 0.0146(11) 0.0154(12) -0.0004(8) 0.0069(10) -0.0006(9)
N10 0.0176(11) 0.0161(11) 0.0136(11) -0.0018(8) 0.0030(9) -0.0018(8)
C29 0.0303(15) 0.0133(13) 0.0161(14) -0.0021(10) 0.0090(12) 0.0008(10)
C30 0.0309(16) 0.0184(14) 0.0165(14) 0.0011(11) 0.0064(12) 0.0036(10)
C31 0.0221(14) 0.0099(12) 0.0224(15) 0.0032(10) 0.0051(12) -0.0022(10)
C32 0.0188(13) 0.0126(12) 0.0194(14) 0.0019(9) 0.0059(11) -0.0037(10)
C33 0.0218(14) 0.0206(14) 0.0245(16) 0.0050(11) -0.0009(12) -0.0012(11)
C34 0.0222(14) 0.0102(11) 0.0147(13) -0.0044(9) 0.0088(11) -0.0028(9)
C35 0.0214(14) 0.0146(13) 0.0202(14) -0.0039(10) 0.0108(12) -0.0028(10)
C36 0.0228(15) 0.0187(14) 0.0266(16) -0.0022(10) 0.0126(12) 0.0015(11)
C37 0.0347(17) 0.0120(13) 0.0328(17) -0.0055(11) 0.0235(14) -0.0039(11)
C38 0.0343(17) 0.0167(13) 0.0183(14) -0.0097(11) 0.0155(13) -0.0036(11)
C39 0.0282(15) 0.0131(12) 0.0158(14) -0.0083(10) 0.0115(12) -0.0017(10)
C40 0.0215(14) 0.0236(14) 0.0202(15) -0.0004(11) 0.0050(12) -0.0067(11)
C41 0.041(2) 0.0236(16) 0.048(2) -0.0036(13) 0.0308(17) -0.0076(14)
C42 0.0366(17) 0.0204(14) 0.0140(14) -0.0066(12) 0.0097(13) -0.0038(11)
C43 0.0165(12) 0.0103(12) 0.0129(12) 0.0006(9) 0.0067(10) -0.0037(9)
C44 0.0172(12) 0.0124(12) 0.0134(12) -0.0002(9) 0.0072(10) -0.0045(9)
C45 0.0195(13) 0.0135(12) 0.0145(13) 0.0018(9) 0.0076(11) -0.0007(10)
C46 0.0136(12) 0.0160(12) 0.0182(14) 0.0016(9) 0.0056(11) -0.0033(10)
C47 0.0160(13) 0.0142(13) 0.0194(14) -0.0008(9) 0.0083(11) -0.0051(10)
C48 0.0177(13) 0.0126(12) 0.0144(13) -0.0008(9) 0.0080(10) -0.0035(9)
C49 0.0233(14) 0.0180(13) 0.0187(14) -0.0057(10) 0.0075(12) 0.0001(10)
C50 0.0184(13) 0.0224(14) 0.0206(15) 0.0004(10) 0.0042(11) -0.0033(11)
C51 0.0208(14) 0.0178(13) 0.0195(14) -0.0051(10) 0.0089(12) -0.0002(10)
C52 0.0176(13) 0.0130(12) 0.0124(12) -0.0048(9) 0.0079(10) -0.0047(9)
C53 0.0178(13) 0.0171(13) 0.0160(13) 0.0029(10) 0.0056(11) 0.0000(10)
C54 0.0193(15) 0.0317(16) 0.0232(16) 0.0013(12) -0.0030(12) -0.0131(12)
C55 0.0205(14) 0.0177(13) 0.0173(14) 0.0003(10) 0.0044(11) -0.0028(10)
C56 0.0217(15) 0.0360(18) 0.0345(19) -0.0038(12) 0.0175(14) -0.0066(14)
B1 0.0209(17) 0.0331(19) 0.0181(17) -0.0002(13) 0.0039(14) -0.0017(13)
F1 0.0272(10) 0.0333(10) 0.0306(10) -0.0038(7) 0.0073(8) -0.0053(8)
F2 0.0325(10) 0.0466(11) 0.0247(10) -0.0024(8) 0.0114(8) -0.0008(8)
F3 0.0384(12) 0.0542(13) 0.0434(13) -0.0133(9) 0.0168(10) -0.0282(10)
F4 0.0290(11) 0.0746(16) 0.0592(15) 0.0112(10) 0.0075(11) 0.0338(12)
B2 0.025(4) 0.029(4) 0.011(3) -0.013(3) 0.004(3) -0.009(2)
F5 0.043(4) 0.067(5) 0.018(3) -0.003(3) 0.000(2) 0.004(3)
F6 0.055(4) 0.084(5) 0.039(4) -0.020(4) 0.033(3) -0.011(3)
F7 0.075(4) 0.046(4) 0.024(3) -0.040(3) -0.009(3) -0.004(2)
F8 0.062(4) 0.041(3) 0.066(6) 0.003(3) 0.029(4) -0.004(3)
B2A 0.061(8) 0.044(6) 0.055(8) -0.023(5) 0.015(6) -0.018(5)
F5A 0.128(11) 0.051(5) 0.057(6) -0.002(6) 0.000(6) -0.013(4)
F6A 0.082(8) 0.134(9) 0.100(10) -0.062(6) 0.045(7) -0.022(7)
F7A 0.113(9) 0.057(6) 0.066(7) -0.040(6) -0.001(5) -0.008(5)
F8A 0.076(7) 0.037(4) 0.080(9) -0.028(4) 0.038(7) -0.017(5)
N1S 0.0370(18) 0.051(2) 0.0396(19) 0.0059(14) -0.0073(15) -0.0023(15)
C1S 0.046(2) 0.0356(19) 0.0179(16) 0.0047(16) -0.0054(16) -0.0055(13)
C2S 0.050(2) 0.054(2) 0.034(2) 0.0027(18) 0.0120(19) -0.0058(17)

loop_
_atom_type_symbol
_atom_type_description
_atom_type_scat_dispersion_real
_atom_type_scat_dispersion_imag
_atom_type_scat_source
C C 0.0033 0.0016 'International Tables Vol C Tables 4.2.6.8 and 6.1.1.4'
H H 0.0000 0.0000 'International Tables Vol C Tables 4.2.6.8 and 6.1.1.4'
B B 0.0013 0.0007 'International Tables Vol C Tables 4.2.6.8 and 6.1.1.4'
F F 0.0171 0.0103 'International Tables Vol C Tables 4.2.6.8 and 6.1.1.4'
N N 0.0061 0.0033 'International Tables Vol C Tables 4.2.6.8 and 6.1.1.4'
O O 0.0106 0.0060 'International Tables Vol C Tables 4.2.6.8 and 6.1.1.4'
Re Re -1.0185 7.2310 'International Tables Vol C Tables 4.2.6.8 and 6.1.1.4'

loop_
_geom_angle_atom_site_label_1
_geom_angle_atom_site_label_2
_geom_angle_atom_site_label_3
_geom_angle
C24 Re1 N1 93.44(10)
C24 Re1 N3 96.43(9)
N1 Re1 N3 108.48(9)
C24 Re1 N4 91.38(9)
N1 Re1 N4 88.32(9)
N3 Re1 N4 160.92(8)
C24 Re1 N5 98.66(9)
N1 Re1 N5 159.41(9)
N3 Re1 N5 86.74(8)
N4 Re1 N5 74.86(8)
C24 Re1 N2 173.48(9)
N1 Re1 N2 81.13(8)
N3 Re1 N2 81.99(8)
N4 Re1 N2 92.06(8)
N5 Re1 N2 87.58(8)
C6 N1 C1 113.5(2)
C6 N1 Re1 128.71(16)
C1 N1 Re1 117.71(16)
C2 N2 C5 108.7(2)
C2 N2 C3 110.6(2)
C5 N2 C3 108.8(2)
C2 N2 Re1 105.80(15)
C5 N2 Re1 117.32(16)
C3 N2 Re1 105.51(14)
C15 N3 C4 113.63(19)
C15 N3 Re1 132.17(16)
C4 N3 Re1 114.05(15)
C25 N4 Re1 174.6(2)
C27 N5 Re1 171.6(2)
N1 C1 C2 109.4(2)
N1 C1 H1A 109.8
C2 C1 H1A 109.8
N1 C1 H1B 109.8
C2 C1 H1B 109.8
H1A C1 H1B 108.2
N2 C2 C1 110.4(2)
N2 C2 H2A 109.6
C1 C2 H2A 109.6
N2 C2 H2B 109.6
C1 C2 H2B 109.6
H2A C2 H2B 108.1
N2 C3 C4 109.6(2)
N2 C3 H3A 109.8
C4 C3 H3A 109.8
N2 C3 H3B 109.8
C4 C3 H3B 109.8
H3A C3 H3B 108.2
N3 C4 C3 108.3(2)
N3 C4 H4A 110.0
C3 C4 H4A 110.0
N3 C4 H4B 110.0
C3 C4 H4B 110.0
H4A C4 H4B 108.4
N2 C5 H5A 109.5
N2 C5 H5B 109.5
H5A C5 H5B 109.5
N2 C5 H5C 109.5
H5A C5 H5C 109.5
H5B C5 H5C 109.5
C7 C6 C11 119.9(2)
C7 C6 N1 120.2(2)
C11 C6 N1 119.9(2)
C8 C7 C6 118.9(2)
C8 C7 C12 118.6(2)
C6 C7 C12 122.5(2)
C9 C8 C7 122.2(3)
C9 C8 H8 118.9
C7 C8 H8 118.9
C10 C9 C8 117.9(2)
C10 C9 C13 121.1(3)
C8 C9 C13 120.9(3)
C9 C10 C11 122.3(3)
C9 C10 H10 118.8
C11 C10 H10 118.8
C10 C11 C6 118.8(2)
C10 C11 C14 118.0(2)
C6 C11 C14 123.2(2)
C7 C12 H12A 109.5
C7 C12 H12B 109.5
H12A C12 H12B 109.5
C7 C12 H12C 109.5
H12A C12 H12C 109.5
H12B C12 H12C 109.5
C9 C13 H13A 109.5
C9 C13 H13B 109.5
H13A C13 H13B 109.5
C9 C13 H13C 109.5
H13A C13 H13C 109.5
H13B C13 H13C 109.5
C11 C14 H14A 109.5
C11 C14 H14B 109.5
H14A C14 H14B 109.5
C11 C14 H14C 109.5
H14A C14 H14C 109.5
H14B C14 H14C 109.5
C16 C15 C20 119.3(2)
C16 C15 N3 121.6(2)
C20 C15 N3 119.0(2)
C17 C16 C15 119.0(2)
C17 C16 C21 117.7(2)
C15 C16 C21 123.2(2)
C18 C17 C16 122.4(2)
C18 C17 H17 118.8
C16 C17 H17 118.8
C19 C18 C17 117.5(2)
C19 C18 C22 121.9(3)
C17 C18 C22 120.6(3)
C18 C19 C20 122.6(2)
C18 C19 H19 118.7
C20 C19 H19 118.7
C19 C20 C15 119.1(2)
C19 C20 C23 118.7(2)
C15 C20 C23 122.2(2)
C16 C21 H21A 109.5
C16 C21 H21B 109.5
H21A C21 H21B 109.5
C16 C21 H21C 109.5
H21A C21 H21C 109.5
H21B C21 H21C 109.5
C18 C22 H22A 109.5
C18 C22 H22B 109.5
H22A C22 H22B 109.5
C18 C22 H22C 109.5
H22A C22 H22C 109.5
H22B C22 H22C 109.5
C20 C23 H23A 109.5
C20 C23 H23B 109.5
H23A C23 H23B 109.5
C20 C23 H23C 109.5
H23A C23 H23C 109.5
H23B C23 H23C 109.5
O1 C24 Re1 177.2(2)
N4 C25 C26 177.6(3)
C25 C26 H26A 109.5
C25 C26 H26B 109.5
H26A C26 H26B 109.5
C25 C26 H26C 109.5
H26A C26 H26C 109.5
H26B C26 H26C 109.5
N5 C27 C28 177.7(3)
C27 C28 H28A 109.5
C27 C28 H28B 109.5
H28A C28 H28B 109.5
C27 C28 H28C 109.5
H28A C28 H28C 109.5
H28B C28 H28C 109.5
C52 Re2 N6 94.34(10)
C52 Re2 N8 96.19(10)
N6 Re2 N8 107.31(9)
C52 Re2 N9 91.78(9)
N6 Re2 N9 88.87(8)
N8 Re2 N9 161.28(9)
C52 Re2 N10 97.35(9)
N6 Re2 N10 160.43(9)
N8 Re2 N10 87.00(8)
N9 Re2 N10 75.18(8)
C52 Re2 N7 173.86(9)
N6 Re2 N7 81.05(8)
N8 Re2 N7 81.43(8)
N9 Re2 N7 92.17(8)
N10 Re2 N7 88.20(8)
C34 N6 C29 113.3(2)
C34 N6 Re2 129.26(16)
C29 N6 Re2 117.33(17)
C33 N7 C30 109.0(2)
C33 N7 C31 109.3(2)
C30 N7 C31 110.6(2)
C33 N7 Re2 116.08(16)
C30 N7 Re2 105.53(15)
C31 N7 Re2 106.15(15)
C43 N8 C32 113.48(19)
C43 N8 Re2 131.83(16)
C32 N8 Re2 114.62(16)
C53 N9 Re2 174.4(2)
C55 N10 Re2 175.8(2)
N6 C29 C30 109.4(2)
N6 C29 H29A 109.8
C30 C29 H29A 109.8
N6 C29 H29B 109.8
C30 C29 H29B 109.8
H29A C29 H29B 108.2
N7 C30 C29 109.6(2)
N7 C30 H30A 109.8
C29 C30 H30A 109.8
N7 C30 H30B 109.8
C29 C30 H30B 109.8
H30A C30 H30B 108.2
N7 C31 C32 109.2(2)
N7 C31 H31A 109.8
C32 C31 H31A 109.8
N7 C31 H31B 109.8
C32 C31 H31B 109.8
H31A C31 H31B 108.3
N8 C32 C31 108.8(2)
N8 C32 H32A 109.9
C31 C32 H32A 109.9
N8 C32 H32B 109.9
C31 C32 H32B 109.9
H32A C32 H32B 108.3
N7 C33 H33A 109.5
N7 C33 H33B 109.5
H33A C33 H33B 109.5
N7 C33 H33C 109.5
H33A C33 H33C 109.5
H33B C33 H33C 109.5
C35 C34 C39 119.9(2)
C35 C34 N6 121.1(2)
C39 C34 N6 119.0(2)
C36 C35 C34 119.0(3)
C36 C35 C40 117.9(3)
C34 C35 C40 123.0(2)
C37 C36 C35 121.9(3)
C37 C36 H36 119.0
C35 C36 H36 119.0
C38 C37 C36 118.1(3)
C38 C37 C41 120.3(3)
C36 C37 C41 121.5(3)
C37 C38 C39 122.3(3)
C37 C38 H38 118.8
C39 C38 H38 118.8
C38 C39 C34 118.6(3)
C38 C39 C42 118.0(2)
C34 C39 C42 123.4(2)
C35 C40 H40A 109.5
C35 C40 H40B 109.5
H40A C40 H40B 109.5
C35 C40 H40C 109.5
H40A C40 H40C 109.5
H40B C40 H40C 109.5
C37 C41 H41A 109.5
C37 C41 H41B 109.5
H41A C41 H41B 109.5
C37 C41 H41C 109.5
H41A C41 H41C 109.5
H41B C41 H41C 109.5
C39 C42 H42A 109.5
C39 C42 H42B 109.5
H42A C42 H42B 109.5
C39 C42 H42C 109.5
H42A C42 H42C 109.5
H42B C42 H42C 109.5
C44 C43 C48 119.5(2)
C44 C43 N8 121.8(2)
C48 C43 N8 118.7(2)
C45 C44 C43 119.1(2)
C45 C44 C49 118.7(2)
C43 C44 C49 122.0(2)
C44 C45 C46 122.3(2)
C44 C45 H45 118.8
C46 C45 H45 118.8
C47 C46 C45 117.1(2)
C47 C46 C50 121.5(2)
C45 C46 C50 121.2(2)
C46 C47 C48 122.8(2)
C46 C47 H47 118.6
C48 C47 H47 118.6
C47 C48 C43 119.0(2)
C47 C48 C51 118.7(2)
C43 C48 C51 122.2(2)
C44 C49 H49A 109.5
C44 C49 H49B 109.5
H49A C49 H49B 109.5
C44 C49 H49C 109.5
H49A C49 H49C 109.5
H49B C49 H49C 109.5
C46 C50 H50A 109.5
C46 C50 H50B 109.5
H50A C50 H50B 109.5
C46 C50 H50C 109.5
H50A C50 H50C 109.5
H50B C50 H50C 109.5
C48 C51 H51A 109.5
C48 C51 H51B 109.5
H51A C51 H51B 109.5
C48 C51 H51C 109.5
H51A C51 H51C 109.5
H51B C51 H51C 109.5
O2 C52 Re2 178.5(2)
N9 C53 C54 178.5(3)
C53 C54 H54A 109.5
C53 C54 H54B 109.5
H54A C54 H54B 109.5
C53 C54 H54C 109.5
H54A C54 H54C 109.5
H54B C54 H54C 109.5
N10 C55 C56 178.9(3)
C55 C56 H56A 109.5
C55 C56 H56B 109.5
H56A C56 H56B 109.5
C55 C56 H56C 109.5
H56A C56 H56C 109.5
H56B C56 H56C 109.5
F3 B1 F4 110.3(3)
F3 B1 F2 109.8(3)
F4 B1 F2 109.6(3)
F3 B1 F1 109.5(3)
F4 B1 F1 108.5(3)
F2 B1 F1 109.2(3)
F6 B2 F5 115.1(7)
F6 B2 F8 108.7(7)
F5 B2 F8 111.0(7)
F6 B2 F7 107.7(7)
F5 B2 F7 107.8(7)
F8 B2 F7 106.1(7)
F6A B2A F5A 111.9(12)
F6A B2A F7A 107.8(11)
F5A B2A F7A 108.5(11)
F6A B2A F8A 109.7(11)
F5A B2A F8A 109.3(11)
F7A B2A F8A 109.5(11)
N1S C1S C2S 179.1(4)
C1S C2S H2SA 109.5
C1S C2S H2SB 109.5
H2SA C2S H2SB 109.5
C1S C2S H2SC 109.5
H2SA C2S H2SC 109.5
H2SB C2S H2SC 109.5

loop_
_geom_bond_atom_site_label_1
_geom_bond_atom_site_label_2
_geom_bond_distance
Re1 C24 1.864(3)
Re1 N1 1.933(2)
Re1 N3 1.942(2)
Re1 N4 2.139(2)
Re1 N5 2.152(2)
Re1 N2 2.244(2)
O1 C24 1.168(3)
N1 C6 1.440(3)
N1 C1 1.477(3)
N2 C2 1.485(3)
N2 C5 1.488(3)
N2 C3 1.500(3)
N3 C15 1.437(3)
N3 C4 1.489(3)
N4 C25 1.134(3)
N5 C27 1.142(3)
C1 C2 1.513(4)
C1 H1A 0.99
C1 H1B 0.99
C2 H2A 0.99
C2 H2B 0.99
C3 C4 1.515(4)
C3 H3A 0.99
C3 H3B 0.99
C4 H4A 0.99
C4 H4B 0.99
C5 H5A 0.98
C5 H5B 0.98
C5 H5C 0.98
C6 C7 1.402(4)
C6 C11 1.408(4)
C7 C8 1.394(4)
C7 C12 1.510(4)
C8 C9 1.389(4)
C8 H8 0.95
C9 C10 1.381(4)
C9 C13 1.509(4)
C10 C11 1.394(4)
C10 H10 0.95
C11 C14 1.508(4)
C12 H12A 0.98
C12 H12B 0.98
C12 H12C 0.98
C13 H13A 0.98
C13 H13B 0.98
C13 H13C 0.98
C14 H14A 0.98
C14 H14B 0.98
C14 H14C 0.98
C15 C16 1.405(3)
C15 C20 1.411(3)
C16 C17 1.393(4)
C16 C21 1.501(3)
C17 C18 1.388(4)
C17 H17 0.95
C18 C19 1.384(4)
C18 C22 1.510(4)
C19 C20 1.387(4)
C19 H19 0.95
C20 C23 1.511(4)
C21 H21A 0.98
C21 H21B 0.98
C21 H21C 0.98
C22 H22A 0.98
C22 H22B 0.98
C22 H22C 0.98
C23 H23A 0.98
C23 H23B 0.98
C23 H23C 0.98
C25 C26 1.452(4)
C26 H26A 0.98
C26 H26B 0.98
C26 H26C 0.98
C27 C28 1.455(4)
C28 H28A 0.98
C28 H28B 0.98
C28 H28C 0.98
Re2 C52 1.867(3)
Re2 N6 1.934(2)
Re2 N8 1.940(2)
Re2 N9 2.158(2)
Re2 N10 2.166(2)
Re2 N7 2.250(2)
O2 C52 1.168(3)
N6 C34 1.445(3)
N6 C29 1.474(3)
N7 C33 1.485(3)
N7 C30 1.487(4)
N7 C31 1.505(3)
N8 C43 1.434(3)
N8 C32 1.484(3)
N9 C53 1.132(3)
N10 C55 1.140(3)
C29 C30 1.515(4)
C29 H29A 0.99
C29 H29B 0.99
C30 H30A 0.99
C30 H30B 0.99
C31 C32 1.511(4)
C31 H31A 0.99
C31 H31B 0.99
C32 H32A 0.99
C32 H32B 0.99
C33 H33A 0.98
C33 H33B 0.98
C33 H33C 0.98
C34 C35 1.403(4)
C34 C39 1.407(4)
C35 C36 1.395(4)
C35 C40 1.511(4)
C36 C37 1.386(4)
C36 H36 0.95
C37 C38 1.382(4)
C37 C41 1.515(4)
C38 C39 1.395(4)
C38 H38 0.95
C39 C42 1.505(4)
C40 H40A 0.98
C40 H40B 0.98
C40 H40C 0.98
C41 H41A 0.98
C41 H41B 0.98
C41 H41C 0.98
C42 H42A 0.98
C42 H42B 0.98
C42 H42C 0.98
C43 C44 1.403(3)
C43 C48 1.406(3)
C44 C45 1.393(4)
C44 C49 1.504(3)
C45 C46 1.395(4)
C45 H45 0.95
C46 C47 1.383(4)
C46 C50 1.501(4)
C47 C48 1.390(4)
C47 H47 0.95
C48 C51 1.510(3)
C49 H49A 0.98
C49 H49B 0.98
C49 H49C 0.98
C50 H50A 0.98
C50 H50B 0.98
C50 H50C 0.98
C51 H51A 0.98
C51 H51B 0.98
C51 H51C 0.98
C53 C54 1.458(4)
C54 H54A 0.98
C54 H54B 0.98
C54 H54C 0.98
C55 C56 1.454(4)
C56 H56A 0.98
C56 H56B 0.98
C56 H56C 0.98
B1 F3 1.381(4)
B1 F4 1.386(4)
B1 F2 1.388(4)
B1 F1 1.406(4)
B2 F6 1.354(7)
B2 F5 1.361(7)
B2 F8 1.386(8)
B2 F7 1.388(8)
B2A F6A 1.344(13)
B2A F5A 1.355(13)
B2A F7A 1.380(12)
B2A F8A 1.391(13)
N1S C1S 1.123(5)
C1S C2S 1.460(5)
C2S H2SA 0.98
C2S H2SB 0.98
C2S H2SC 0.98

loop_
_geom_torsion_atom_site_label_1
_geom_torsion_atom_site_label_2
_geom_torsion_atom_site_label_3
_geom_torsion_atom_site_label_4
_geom_torsion
C6 N1 C1 C2 -146.8(2)
Re1 N1 C1 C2 30.9(3)
C5 N2 C2 C1 162.4(2)
C3 N2 C2 C1 -78.2(3)
Re1 N2 C2 C1 35.6(2)
N1 C1 C2 N2 -43.8(3)
C2 N2 C3 C4 147.1(2)
C5 N2 C3 C4 -93.6(2)
Re1 N2 C3 C4 33.2(2)
C15 N3 C4 C3 -140.8(2)
Re1 N3 C4 C3 43.1(2)
N2 C3 C4 N3 -49.8(3)
C1 N1 C6 C7 -104.3(3)
Re1 N1 C6 C7 78.3(3)
C1 N1 C6 C11 74.0(3)
Re1 N1 C6 C11 -103.4(3)
C11 C6 C7 C8 1.2(4)
N1 C6 C7 C8 179.5(2)
C11 C6 C7 C12 -176.3(2)
N1 C6 C7 C12 2.0(4)
C6 C7 C8 C9 -0.8(4)
C12 C7 C8 C9 176.8(3)
C7 C8 C9 C10 0.4(4)
C7 C8 C9 C13 -177.8(3)
C8 C9 C10 C11 -0.4(4)
C13 C9 C10 C11 177.8(3)
C9 C10 C11 C6 0.8(4)
C9 C10 C11 C14 -176.6(2)
C7 C6 C11 C10 -1.2(4)
N1 C6 C11 C10 -179.5(2)
C7 C6 C11 C14 176.0(2)
N1 C6 C11 C14 -2.3(4)
C4 N3 C15 C16 -109.5(3)
Re1 N3 C15 C16 65.7(3)
C4 N3 C15 C20 69.3(3)
Re1 N3 C15 C20 -115.4(2)
C20 C15 C16 C17 2.4(4)
N3 C15 C16 C17 -178.8(2)
C20 C15 C16 C21 -173.1(2)
N3 C15 C16 C21 5.7(4)
C15 C16 C17 C18 -2.9(4)
C21 C16 C17 C18 172.8(2)
C16 C17 C18 C19 1.4(4)
C16 C17 C18 C22 -176.9(2)
C17 C18 C19 C20 0.7(4)
C22 C18 C19 C20 178.9(2)
C18 C19 C20 C15 -1.1(4)
C18 C19 C20 C23 179.0(2)
C16 C15 C20 C19 -0.4(4)
N3 C15 C20 C19 -179.3(2)
C16 C15 C20 C23 179.4(2)
N3 C15 C20 C23 0.6(4)
C34 N6 C29 C30 -144.4(2)
Re2 N6 C29 C30 32.6(3)
C33 N7 C30 C29 162.2(2)
C31 N7 C30 C29 -77.5(3)
Re2 N7 C30 C29 36.9(2)
N6 C29 C30 N7 -45.9(3)
C33 N7 C31 C32 -94.0(2)
C30 N7 C31 C32 145.9(2)
Re2 N7 C31 C32 31.9(2)
C43 N8 C32 C31 -139.6(2)
Re2 N8 C32 C31 43.2(2)
N7 C31 C32 N8 -48.6(3)
C29 N6 C34 C35 -109.3(3)
Re2 N6 C34 C35 74.1(3)
C29 N6 C34 C39 69.5(3)
Re2 N6 C34 C39 -107.1(3)
C39 C34 C35 C36 1.1(4)
N6 C34 C35 C36 179.9(2)
C39 C34 C35 C40 -175.0(2)
N6 C34 C35 C40 3.8(4)
C34 C35 C36 C37 -1.2(4)
C40 C35 C36 C37 175.2(2)
C35 C36 C37 C38 1.2(4)
C35 C36 C37 C41 -178.1(3)
C36 C37 C38 C39 -1.3(4)
C41 C37 C38 C39 178.1(2)
C37 C38 C39 C34 1.3(4)
C37 C38 C39 C42 -177.2(2)
C35 C34 C39 C38 -1.2(4)
N6 C34 C39 C38 180.0(2)
C35 C34 C39 C42 177.2(2)
N6 C34 C39 C42 -1.6(4)
C32 N8 C43 C44 -106.3(3)
Re2 N8 C43 C44 70.3(3)
C32 N8 C43 C48 71.6(3)
Re2 N8 C43 C48 -111.8(2)
C48 C43 C44 C45 2.6(4)
N8 C43 C44 C45 -179.5(2)
C48 C43 C44 C49 -172.5(2)
N8 C43 C44 C49 5.4(4)
C43 C44 C45 C46 -3.5(4)
C49 C44 C45 C46 171.8(2)
C44 C45 C46 C47 1.7(4)
C44 C45 C46 C50 -175.1(2)
C45 C46 C47 C48 0.8(4)
C50 C46 C47 C48 177.6(2)
C46 C47 C48 C43 -1.5(4)
C46 C47 C48 C51 -179.8(2)
C44 C43 C48 C47 -0.3(4)
N8 C43 C48 C47 -178.2(2)
C44 C43 C48 C51 178.0(2)
N8 C43 C48 C51 0.0(4)
